data_4301387
loop_
_publ_author_name
'Susan E. Latturner'
'Daniel Bilc'
'S. D. Mahanti'
'Mercouri G. Kanatzidis'

_publ_section_title
;
R3Au6+xAl26T (R = Ca, Sr, Eu, Yb; T = Early Transition Metal): a Large
Family of Compounds with a Stuffed BaHg11 Structure Type Grown from Aluminum
Flux
;
_journal_name_full 'Inorganic Chemistry'
_journal_page_first 1346
_journal_page_last 1355
_journal_paper_doi 10.1021/ic801095v
_journal_volume 48
_journal_year 2009
_chemical_formula_sum 'Al25.26 Au7.71 Mn Sr3'
_chemical_formula_weight 2517.47
_chemical_name_systematic
; 
 ? 
;
_space_group_IT_number 221
_symmetry_cell_setting cubic
_symmetry_space_group_name_Hall '-P 4 2 3'
_symmetry_space_group_name_H-M 'P m -3 m'
_atom_sites_solution_primary direct
_atom_sites_solution_secondary difmap
_audit_creation_method SHELXL-97
_cell_angle_alpha 90.00
_cell_angle_beta 90.00
_cell_angle_gamma 90.00
_cell_formula_units_Z 1
_cell_length_a 8.6851(7)
_cell_length_b 8.6851(7)
_cell_length_c 8.6851(7)
_cell_measurement_reflns_used 4208
_cell_measurement_temperature 293(2)
_cell_measurement_theta_max 27.92
_cell_measurement_theta_min 2.35
_cell_volume 655.13(9)
_computing_cell_refinement 'Bruker SAINT software (Bruker, 1999)'
_computing_data_collection 'Bruker SMART software (Bruker, 1997)'
_computing_data_reduction 'Bruker SAINT software (Bruker, 1999)'
_computing_structure_refinement 'SHELXL-97 (Sheldrick, 1997)'
_computing_structure_solution 'SHELXS-97 (Sheldrick, 1990)'
_diffrn_ambient_temperature 293(2)
_diffrn_measured_fraction_theta_full 1.000
_diffrn_measured_fraction_theta_max 1.000
_diffrn_measurement_device_type 'CCD area detector (Bruker AXS)'
_diffrn_measurement_method 'phi and omega scans'
_diffrn_radiation_monochromator graphite
_diffrn_radiation_source 'fine-focus sealed tube'
_diffrn_radiation_type MoK\a
_diffrn_radiation_wavelength 0.71073
_diffrn_reflns_av_R_equivalents 0.0857
_diffrn_reflns_av_sigmaI/netI 0.0285
_diffrn_reflns_limit_h_max 11
_diffrn_reflns_limit_h_min -11
_diffrn_reflns_limit_k_max 4
_diffrn_reflns_limit_k_min -11
_diffrn_reflns_limit_l_max 11
_diffrn_reflns_limit_l_min -11
_diffrn_reflns_number 4208
_diffrn_reflns_theta_full 27.92
_diffrn_reflns_theta_max 27.92
_diffrn_reflns_theta_min 2.35
_exptl_absorpt_coefficient_mu 48.626
_exptl_absorpt_correction_type multi-scan
_exptl_absorpt_process_details SADABS
_exptl_crystal_colour silver
_exptl_crystal_density_diffrn 6.381
_exptl_crystal_density_method 'not measured'
_exptl_crystal_description spheroid
_exptl_crystal_F_000 1055
_exptl_crystal_size_max 0.06
_exptl_crystal_size_mid 0.05
_exptl_crystal_size_min 0.04
_refine_diff_density_max 1.354
_refine_diff_density_min -1.377
_refine_diff_density_rms 0.294
_refine_ls_extinction_coef 0.0099(5)
_refine_ls_extinction_expression Fc^*^=kFc[1+0.001xFc^2^\l^3^/sin(2\q)]^-1/4^
_refine_ls_extinction_method SHELXL
_refine_ls_goodness_of_fit_ref 1.048
_refine_ls_matrix_type full
_refine_ls_number_parameters 21
_refine_ls_number_reflns 203
_refine_ls_number_restraints 0
_refine_ls_restrained_S_all 1.048
_refine_ls_R_factor_all 0.0306
_refine_ls_R_factor_gt 0.0230
_refine_ls_shift/su_max 0.000
_refine_ls_shift/su_mean 0.000
_refine_ls_structure_factor_coef Fsqd
_refine_ls_weighting_details 'calc w=1/[\s^2^(Fo^2^)+(0.0302P)^2^+0.0000P] where P=(Fo^2^+2Fc^2^)/3'
_refine_ls_weighting_scheme calc
_refine_ls_wR_factor_gt 0.0502
_refine_ls_wR_factor_ref 0.0526
_reflns_number_gt 173
_reflns_number_total 203
_reflns_threshold_expression >2sigma(I)
_cod_data_source_file ic801095v_si_001_16.cif
_cod_data_source_block 3sl188c
_cod_database_code 4301387

loop_
_symmetry_equiv_pos_as_xyz
'x, y, z'
'-x, -y, z'
'-x, y, -z'
'x, -y, -z'
'z, x, y'
'z, -x, -y'
'-z, -x, y'
'-z, x, -y'
'y, z, x'
'-y, z, -x'
'y, -z, -x'
'-y, -z, x'
'y, x, -z'
'-y, -x, -z'
'y, -x, z'
'-y, x, z'
'x, z, -y'
'-x, z, y'
'-x, -z, -y'
'x, -z, y'
'z, y, -x'
'z, -y, x'
'-z, y, x'
'-z, -y, -x'
'-x, -y, -z'
'x, y, -z'
'x, -y, z'
'-x, y, z'
'-z, -x, -y'
'-z, x, y'
'z, x, -y'
'z, -x, y'
'-y, -z, -x'
'y, -z, x'
'-y, z, x'
'y, z, -x'
'-y, -x, z'
'y, x, z'
'-y, x, -z'
'y, -x, -z'
'-x, -z, y'
'x, -z, -y'
'x, z, y'
'-x, z, -y'
'-z, -y, x'
'-z, y, -x'
'z, -y, -x'
'z, y, x'

loop_
_atom_site_label
_atom_site_type_symbol
_atom_site_fract_x
_atom_site_fract_y
_atom_site_fract_z
_atom_site_U_iso_or_equiv
_atom_site_adp_type
_atom_site_occupancy
_atom_site_symmetry_multiplicity
_atom_site_calc_flag
_atom_site_refinement_flags
_atom_site_disorder_assembly
_atom_site_disorder_group
Au1 Au 0.0000 0.0000 0.0000 0.0179(6) Uani 0.964(10) 48 d SP . .
Au2 Au 0.0000 0.33834(14) 0.33834(14) 0.0075(3) Uani 0.562(5) 4 d SP . .
Al2 Al 0.0000 0.3657(10) 0.3657(10) 0.006(4) Uiso 0.438(5) 4 d SP . .
Sr2 Sr 0.5000 0.0000 0.0000 0.0068(6) Uani 1 16 d S . .
Al1 Al 0.5000 0.2727(2) 0.2727(2) 0.0089(8) Uani 1 4 d S . .
Al3 Al 0.1742(2) 0.1742(2) 0.1742(2) 0.0090(9) Uani 1 6 d S . .
Mn1 Mn 0.5000 0.5000 0.5000 0.0054(11) Uani 1 48 d S . .

loop_
_atom_site_aniso_label
_atom_site_aniso_U_11
_atom_site_aniso_U_22
_atom_site_aniso_U_33
_atom_site_aniso_U_23
_atom_site_aniso_U_13
_atom_site_aniso_U_12
Au1 0.0179(6) 0.0179(6) 0.0179(6) 0.000 0.000 0.000
Au2 0.0075(4) 0.0075(4) 0.0074(5) 0.000 0.000 -0.0021(5)
Sr2 0.0115(10) 0.0044(7) 0.0044(7) 0.000 0.000 0.000
Al1 0.0098(16) 0.0085(11) 0.0085(11) 0.0018(12) 0.000 0.000
Al3 0.0090(9) 0.0090(9) 0.0090(9) 0.0020(8) 0.0020(8) 0.0020(8)
Mn1 0.0054(11) 0.0054(11) 0.0054(11) 0.000 0.000 0.000

loop_
_atom_type_symbol
_atom_type_description
_atom_type_scat_dispersion_real
_atom_type_scat_dispersion_imag
_atom_type_scat_source
Al Al 0.0645 0.0514 'International Tables Vol C Tables 4.2.6.8 and 6.1.1.4'
Mn Mn 0.3368 0.7283 'International Tables Vol C Tables 4.2.6.8 and 6.1.1.4'
Sr Sr -1.5307 3.2498 'International Tables Vol C Tables 4.2.6.8 and 6.1.1.4'
Au Au -2.0133 8.8022 'International Tables Vol C Tables 4.2.6.8 and 6.1.1.4'

loop_
_geom_angle_atom_site_label_1
_geom_angle_atom_site_label_2
_geom_angle_atom_site_label_3
_geom_angle
_geom_angle_site_symmetry_1
_geom_angle_site_symmetry_3
_geom_angle_publ_flag
Al3 Au1 Al3 180.00(15) 25 . ?
Al3 Au1 Al3 109.5 25 28 ?
Al3 Au1 Al3 70.5 . 28 ?
Al3 Au1 Al3 70.5 25 2 ?
Al3 Au1 Al3 109.5 . 2 ?
Al3 Au1 Al3 70.5 28 2 ?
Al3 Au1 Al3 109.5 25 26 ?
Al3 Au1 Al3 70.5 . 26 ?
Al3 Au1 Al3 109.5 28 26 ?
Al3 Au1 Al3 180.0(2) 2 26 ?
Al3 Au1 Al3 70.5 25 3 ?
Al3 Au1 Al3 109.5 . 3 ?
Al3 Au1 Al3 70.5 28 3 ?
Al3 Au1 Al3 109.5 2 3 ?
Al3 Au1 Al3 70.5 26 3 ?
Al3 Au1 Al3 109.5 25 27 ?
Al3 Au1 Al3 70.5 . 27 ?
Al3 Au1 Al3 109.5 28 27 ?
Al3 Au1 Al3 70.5 2 27 ?
Al3 Au1 Al3 109.5 26 27 ?
Al3 Au1 Al3 180.0(2) 3 27 ?
Al3 Au1 Al3 70.5 25 4 ?
Al3 Au1 Al3 109.5 . 4 ?
Al3 Au1 Al3 180.00(15) 28 4 ?
Al3 Au1 Al3 109.5 2 4 ?
Al3 Au1 Al3 70.5 26 4 ?
Al3 Au1 Al3 109.5 3 4 ?
Al3 Au1 Al3 70.5 27 4 ?
Al3 Au2 Al3 73.80(17) 26 . ?
Al3 Au2 Al2 127.96(14) 26 27_565 ?
Al3 Au2 Al2 127.96(14) . 27_565 ?
Al3 Au2 Al2 127.96(14) 26 3_655 ?
Al3 Au2 Al2 127.96(14) . 3_655 ?
Al2 Au2 Al2 79.4(4) 27_565 3_655 ?
Al3 Au2 Au2 124.44(4) 26 3_655 ?
Al3 Au2 Au2 124.44(4) . 3_655 ?
Al2 Au2 Au2 84.7(2) 27_565 3_655 ?
Al2 Au2 Au2 5.3(2) 3_655 3_655 ?
Al3 Au2 Au2 124.44(4) 26 27_565 ?
Al3 Au2 Au2 124.44(4) . 27_565 ?
Al2 Au2 Au2 5.3(2) 27_565 27_565 ?
Al2 Au2 Au2 84.7(2) 3_655 27_565 ?
Au2 Au2 Au2 90.0 3_655 27_565 ?
Al3 Au2 Al1 132.34(9) 26 5 ?
Al3 Au2 Al1 70.25(7) . 5 ?
Al2 Au2 Al1 61.41(6) 27_565 5 ?
Al2 Au2 Al1 98.96(13) 3_655 5 ?
Au2 Au2 Al1 101.69(5) 3_655 5 ?
Au2 Au2 Al1 60.05(3) 27_565 5 ?
Al3 Au2 Al1 132.34(9) 26 . ?
Al3 Au2 Al1 70.25(7) . . ?
Al2 Au2 Al1 98.96(13) 27_565 . ?
Al2 Au2 Al1 61.41(6) 3_655 . ?
Au2 Au2 Al1 60.05(3) 3_655 . ?
Au2 Au2 Al1 101.69(5) 27_565 . ?
Al1 Au2 Al1 59.51(10) 5 . ?
Al3 Au2 Al1 70.25(7) 26 6_565 ?
Al3 Au2 Al1 132.34(9) . 6_565 ?
Al2 Au2 Al1 61.41(6) 27_565 6_565 ?
Al2 Au2 Al1 98.96(13) 3_655 6_565 ?
Au2 Au2 Al1 101.69(5) 3_655 6_565 ?
Au2 Au2 Al1 60.05(3) 27_565 6_565 ?
Al1 Au2 Al1 114.79(8) 5 6_565 ?
Al1 Au2 Al1 155.78(8) . 6_565 ?
Al3 Au2 Al1 70.25(7) 26 26 ?
Al3 Au2 Al1 132.34(9) . 26 ?
Al2 Au2 Al1 98.96(13) 27_565 26 ?
Al2 Au2 Al1 61.41(6) 3_655 26 ?
Au2 Au2 Al1 60.05(3) 3_655 26 ?
Au2 Au2 Al1 101.69(5) 27_565 26 ?
Al1 Au2 Al1 155.78(8) 5 26 ?
Al1 Au2 Al1 114.79(8) . 26 ?
Al1 Au2 Al1 59.51(10) 6_565 26 ?
Al3 Au2 Sr2 74.55(3) 26 . ?
Al3 Au2 Sr2 74.55(3) . . ?
Al2 Au2 Sr2 149.2(2) 27_565 . ?
Al2 Au2 Sr2 69.7(2) 3_655 . ?
Au2 Au2 Sr2 64.46(3) 3_655 . ?
Au2 Au2 Sr2 154.46(3) 27_565 . ?
Al1 Au2 Sr2 122.54(4) 5 . ?
Al1 Au2 Sr2 66.54(5) . . ?
Al1 Au2 Sr2 122.54(4) 6_565 . ?
Al1 Au2 Sr2 66.54(5) 26 . ?
Al3 Au2 Sr2 74.55(3) 26 5 ?
Al3 Au2 Sr2 74.55(3) . 5 ?
Al2 Au2 Sr2 69.7(2) 27_565 5 ?
Al2 Au2 Sr2 149.2(2) 3_655 5 ?
Au2 Au2 Sr2 154.46(3) 3_655 5 ?
Au2 Au2 Sr2 64.46(3) 27_565 5 ?
Al1 Au2 Sr2 66.54(5) 5 5 ?
Al1 Au2 Sr2 122.54(4) . 5 ?
Al1 Au2 Sr2 66.54(5) 6_565 5 ?
Al1 Au2 Sr2 122.54(4) 26 5 ?
Sr2 Au2 Sr2 141.08(6) . 5 ?
Al2 Al2 Al2 90.0 27_565 3_655 ?
Al2 Al2 Au2 5.3(2) 27_565 27_565 ?
Al2 Al2 Au2 95.3(2) 3_655 27_565 ?
Al2 Al2 Au2 95.3(2) 27_565 3_655 ?
Al2 Al2 Au2 5.3(2) 3_655 3_655 ?
Au2 Al2 Au2 100.6(4) 27_565 3_655 ?
Al2 Al2 Al1 65.01(19) 27_565 5 ?
Al2 Al2 Al1 107.0(2) 3_655 5 ?
Au2 Al2 Al1 63.41(11) 27_565 5 ?
Au2 Al2 Al1 109.3(3) 3_655 5 ?
Al2 Al2 Al1 107.0(2) 27_565 . ?
Al2 Al2 Al1 65.01(19) 3_655 . ?
Au2 Al2 Al1 109.3(3) 27_565 . ?
Au2 Al2 Al1 63.41(11) 3_655 . ?
Al1 Al2 Al1 60.72(10) 5 . ?
Al2 Al2 Al1 65.01(19) 27_565 6_565 ?
Al2 Al2 Al1 107.0(2) 3_655 6_565 ?
Au2 Al2 Al1 63.41(11) 27_565 6_565 ?
Au2 Al2 Al1 109.3(3) 3_655 6_565 ?
Al1 Al2 Al1 118.17(11) 5 6_565 ?
Al1 Al2 Al1 169.4(5) . 6_565 ?
Al2 Al2 Al1 107.0(2) 27_565 26 ?
Al2 Al2 Al1 65.01(19) 3_655 26 ?
Au2 Al2 Al1 109.3(3) 27_565 26 ?
Au2 Al2 Al1 63.41(11) 3_655 26 ?
Al1 Al2 Al1 169.4(5) 5 26 ?
Al1 Al2 Al1 118.17(12) . 26 ?
Al1 Al2 Al1 60.72(10) 6_565 26 ?
Al2 Al2 Al3 126.49(7) 27_565 26 ?
Al2 Al2 Al3 126.49(7) 3_655 26 ?
Au2 Al2 Al3 122.51(11) 27_565 26 ?
Au2 Al2 Al3 122.51(11) 3_655 26 ?
Al1 Al2 Al3 122.8(4) 5 26 ?
Al1 Al2 Al3 122.8(4) . 26 ?
Al1 Al2 Al3 67.24(14) 6_565 26 ?
Al1 Al2 Al3 67.24(14) 26 26 ?
Al2 Al2 Al3 126.49(7) 27_565 . ?
Al2 Al2 Al3 126.49(7) 3_655 . ?
Au2 Al2 Al3 122.51(11) 27_565 . ?
Au2 Al2 Al3 122.51(11) 3_655 . ?
Al1 Al2 Al3 67.24(14) 5 . ?
Al1 Al2 Al3 67.24(14) . . ?
Al1 Al2 Al3 122.8(4) 6_565 . ?
Al1 Al2 Al3 122.8(4) 26 . ?
Al3 Al2 Al3 65.5(3) 26 . ?
Al2 Al2 Sr2 69.83(19) 27_565 5 ?
Al2 Al2 Sr2 159.83(19) 3_655 5 ?
Au2 Al2 Sr2 64.55(3) 27_565 5 ?
Au2 Al2 Sr2 165.1(4) 3_655 5 ?
Al1 Al2 Sr2 65.16(9) 5 5 ?
Al1 Al2 Sr2 119.83(14) . 5 ?
Al1 Al2 Sr2 65.16(9) 6_565 5 ?
Al1 Al2 Sr2 119.83(14) 26 5 ?
Al3 Al2 Sr2 69.32(19) 26 5 ?
Al3 Al2 Sr2 69.32(19) . 5 ?
Al2 Al2 Sr2 159.83(19) 27_565 . ?
Al2 Al2 Sr2 69.83(19) 3_655 . ?
Au2 Al2 Sr2 165.1(4) 27_565 . ?
Au2 Al2 Sr2 64.55(3) 3_655 . ?
Al1 Al2 Sr2 119.83(14) 5 . ?
Al1 Al2 Sr2 65.16(9) . . ?
Al1 Al2 Sr2 119.83(14) 6_565 . ?
Al1 Al2 Sr2 65.16(9) 26 . ?
Al3 Al2 Sr2 69.32(19) 26 . ?
Al3 Al2 Sr2 69.32(19) . . ?
Sr2 Al2 Sr2 130.3(4) 5 . ?
Au2 Sr2 Au2 180.000(18) 35_655 11 ?
Au2 Sr2 Au2 100.71(2) 35_655 27 ?
Au2 Sr2 Au2 79.29(2) 11 27 ?
Au2 Sr2 Au2 79.29(2) 35_655 3_655 ?
Au2 Sr2 Au2 100.71(2) 11 3_655 ?
Au2 Sr2 Au2 180.0 27 3_655 ?
Au2 Sr2 Au2 128.92(6) 35_655 33_655 ?
Au2 Sr2 Au2 51.08(6) 11 33_655 ?
Au2 Sr2 Au2 100.71(2) 27 33_655 ?
Au2 Sr2 Au2 79.29(2) 3_655 33_655 ?
Au2 Sr2 Au2 79.29(2) 35_655 25_655 ?
Au2 Sr2 Au2 100.71(2) 11 25_655 ?
Au2 Sr2 Au2 51.08(6) 27 25_655 ?
Au2 Sr2 Au2 128.92(6) 3_655 25_655 ?
Au2 Sr2 Au2 79.29(2) 33_655 25_655 ?
Au2 Sr2 Au2 51.08(6) 35_655 9 ?
Au2 Sr2 Au2 128.92(6) 11 9 ?
Au2 Sr2 Au2 79.29(2) 27 9 ?
Au2 Sr2 Au2 100.71(2) 3_655 9 ?
Au2 Sr2 Au2 180.00(4) 33_655 9 ?
Au2 Sr2 Au2 100.71(2) 25_655 9 ?
Au2 Sr2 Au2 100.71(2) 35_655 . ?
Au2 Sr2 Au2 79.29(2) 11 . ?
Au2 Sr2 Au2 128.92(6) 27 . ?
Au2 Sr2 Au2 51.08(6) 3_655 . ?
Au2 Sr2 Au2 100.71(2) 33_655 . ?
Au2 Sr2 Au2 180.00(6) 25_655 . ?
Au2 Sr2 Au2 79.29(2) 9 . ?
Au2 Sr2 Al1 50.356(11) 35_655 . ?
Au2 Sr2 Al1 129.644(11) 11 . ?
Au2 Sr2 Al1 129.644(11) 27 . ?
Au2 Sr2 Al1 50.356(11) 3_655 . ?
Au2 Sr2 Al1 129.644(11) 33_655 . ?
Au2 Sr2 Al1 129.644(11) 25_655 . ?
Au2 Sr2 Al1 50.356(11) 9 . ?
Au2 Sr2 Al1 50.356(11) . . ?
Au2 Sr2 Al1 129.644(11) 35_655 25_655 ?
Au2 Sr2 Al1 50.356(11) 11 25_655 ?
Au2 Sr2 Al1 50.356(11) 27 25_655 ?
Au2 Sr2 Al1 129.644(11) 3_655 25_655 ?
Au2 Sr2 Al1 50.356(11) 33_655 25_655 ?
Au2 Sr2 Al1 50.356(11) 25_655 25_655 ?
Au2 Sr2 Al1 129.644(11) 9 25_655 ?
Au2 Sr2 Al1 129.644(11) . 25_655 ?
Al1 Sr2 Al1 180.00(5) . 25_655 ?
Au2 Sr2 Al1 129.644(11) 35_655 26 ?
Au2 Sr2 Al1 50.356(11) 11 26 ?
Au2 Sr2 Al1 129.644(11) 27 26 ?
Au2 Sr2 Al1 50.356(11) 3_655 26 ?
Au2 Sr2 Al1 50.356(11) 33_655 26 ?
Au2 Sr2 Al1 129.644(11) 25_655 26 ?
Au2 Sr2 Al1 129.644(11) 9 26 ?
Au2 Sr2 Al1 50.356(11) . 26 ?
Al1 Sr2 Al1 90.0 . 26 ?
Al1 Sr2 Al1 90.0 25_655 26 ?
Au2 Sr2 Al1 50.356(11) 35_655 2_655 ?
Au2 Sr2 Al1 129.644(11) 11 2_655 ?
Au2 Sr2 Al1 50.356(11) 27 2_655 ?
Au2 Sr2 Al1 129.644(11) 3_655 2_655 ?
Au2 Sr2 Al1 129.644(11) 33_655 2_655 ?
Au2 Sr2 Al1 50.356(11) 25_655 2_655 ?
Au2 Sr2 Al1 50.356(11) 9 2_655 ?
Au2 Sr2 Al1 129.644(11) . 2_655 ?
Al1 Sr2 Al1 90.0 . 2_655 ?
Al1 Sr2 Al1 90.0 25_655 2_655 ?
Al1 Sr2 Al1 180.0 26 2_655 ?
Al2 Al1 Al2 108.8(5) 9 . ?
Al2 Al1 Al2 50.0(4) 9 35_655 ?
Al2 Al1 Al2 132.9(3) . 35_655 ?
Al2 Al1 Al2 132.9(3) 9 3_655 ?
Al2 Al1 Al2 50.0(4) . 3_655 ?
Al2 Al1 Al2 108.8(5) 35_655 3_655 ?
Al2 Al1 Al1 95.3(3) 9 10_656 ?
Al2 Al1 Al1 154.9(2) . 10_656 ?
Al2 Al1 Al1 59.64(5) 35_655 10_656 ?
Al2 Al1 Al1 107.93(14) 3_655 10_656 ?
Al2 Al1 Al1 154.9(2) 9 30_655 ?
Al2 Al1 Al1 95.3(3) . 30_655 ?
Al2 Al1 Al1 107.93(14) 35_655 30_655 ?
Al2 Al1 Al1 59.64(5) 3_655 30_655 ?
Al1 Al1 Al1 60.0 10_656 30_655 ?
Al2 Al1 Mn1 113.57(14) 9 . ?
Al2 Al1 Mn1 113.57(14) . . ?
Al2 Al1 Mn1 113.57(14) 35_655 . ?
Al2 Al1 Mn1 113.57(14) 3_655 . ?
Al1 Al1 Mn1 60.0 10_656 . ?
Al1 Al1 Mn1 60.0 30_655 . ?
Al2 Al1 Al1 59.64(5) 9 9 ?
Al2 Al1 Al1 107.93(14) . 9 ?
Al2 Al1 Al1 95.3(3) 35_655 9 ?
Al2 Al1 Al1 154.9(2) 3_655 9 ?
Al1 Al1 Al1 90.0 10_656 9 ?
Al1 Al1 Al1 120.0 30_655 9 ?
Mn1 Al1 Al1 60.0 . 9 ?
Al2 Al1 Al1 107.93(14) 9 5 ?
Al2 Al1 Al1 59.64(5) . 5 ?
Al2 Al1 Al1 154.9(2) 35_655 5 ?
Al2 Al1 Al1 95.3(3) 3_655 5 ?
Al1 Al1 Al1 120.0 10_656 5 ?
Al1 Al1 Al1 90.0 30_655 5 ?
Mn1 Al1 Al1 60.0 . 5 ?
Al1 Al1 Al1 60.0 9 5 ?
Al2 Al1 Au2 102.1(3) 9 . ?
Al2 Al1 Au2 6.8(3) . . ?
Al2 Al1 Au2 129.13(14) 35_655 . ?
Al2 Al1 Au2 55.18(17) 3_655 . ?
Al1 Al1 Au2 161.57(4) 10_656 . ?
Al1 Al1 Au2 102.11(4) 30_655 . ?
Mn1 Al1 Au2 116.90(5) . . ?
Al1 Al1 Au2 104.04(3) 9 . ?
Al1 Al1 Au2 60.24(5) 5 . ?
Al2 Al1 Au2 6.8(3) 9 9 ?
Al2 Al1 Au2 102.1(3) . 9 ?
Al2 Al1 Au2 55.18(17) 35_655 9 ?
Al2 Al1 Au2 129.13(14) 3_655 9 ?
Al1 Al1 Au2 102.11(4) 10_656 9 ?
Al1 Al1 Au2 161.57(4) 30_655 9 ?
Mn1 Al1 Au2 116.90(5) . 9 ?
Al1 Al1 Au2 60.24(5) 9 9 ?
Al1 Al1 Au2 104.04(3) 5 9 ?
Au2 Al1 Au2 95.28(9) . 9 ?
Al2 Al1 Au2 129.13(14) 9 3_655 ?
Al2 Al1 Au2 55.18(17) . 3_655 ?
Al2 Al1 Au2 102.1(3) 35_655 3_655 ?
Al2 Al1 Au2 6.8(3) 3_655 3_655 ?
Al1 Al1 Au2 104.04(3) 10_656 3_655 ?
Al1 Al1 Au2 60.24(5) 30_655 3_655 ?
Mn1 Al1 Au2 116.90(5) . 3_655 ?
Al1 Al1 Au2 161.57(4) 9 3_655 ?
Al1 Al1 Au2 102.11(4) 5 3_655 ?
Au2 Al1 Au2 59.91(6) . 3_655 ?
Au2 Al1 Au2 126.20(11) 9 3_655 ?
Au2 Al3 Au2 111.05(8) 9 5 ?
Au2 Al3 Au2 111.05(8) 9 . ?
Au2 Al3 Au2 111.05(8) 5 . ?
Au2 Al3 Au1 107.84(8) 9 . ?
Au2 Al3 Au1 107.84(8) 5 . ?
Au2 Al3 Au1 107.84(8) . . ?
Au2 Al3 Al2 4.14(14) 9 9 ?
Au2 Al3 Al2 109.07(10) 5 9 ?
Au2 Al3 Al2 109.07(10) . 9 ?
Au1 Al3 Al2 111.97(15) . 9 ?
Au2 Al3 Al2 109.07(10) 9 5 ?
Au2 Al3 Al2 4.14(14) 5 5 ?
Au2 Al3 Al2 109.07(10) . 5 ?
Au1 Al3 Al2 111.97(15) . 5 ?
Al2 Al3 Al2 106.86(17) 9 5 ?
Au2 Al3 Al2 109.07(10) 9 . ?
Au2 Al3 Al2 109.07(10) 5 . ?
Au2 Al3 Al2 4.14(14) . . ?
Au1 Al3 Al2 111.97(15) . . ?
Al2 Al3 Al2 106.86(17) 9 . ?
Al2 Al3 Al2 106.86(17) 5 . ?
Au2 Al3 Sr2 62.232(7) 9 9 ?
Au2 Al3 Sr2 62.232(7) 5 9 ?
Au2 Al3 Sr2 164.00(14) . 9 ?
Au1 Al3 Sr2 88.16(6) . 9 ?
Al2 Al3 Sr2 63.16(3) 9 9 ?
Al2 Al3 Sr2 63.16(3) 5 9 ?
Al2 Al3 Sr2 159.87(19) . 9 ?
Au2 Al3 Sr2 62.232(7) 9 . ?
Au2 Al3 Sr2 164.00(14) 5 . ?
Au2 Al3 Sr2 62.232(7) . . ?
Au1 Al3 Sr2 88.16(6) . . ?
Al2 Al3 Sr2 63.16(3) 9 . ?
Al2 Al3 Sr2 159.87(19) 5 . ?
Al2 Al3 Sr2 63.16(3) . . ?
Sr2 Al3 Sr2 119.898(6) 9 . ?
Au2 Al3 Sr2 164.00(14) 9 5 ?
Au2 Al3 Sr2 62.232(7) 5 5 ?
Au2 Al3 Sr2 62.232(7) . 5 ?
Au1 Al3 Sr2 88.16(6) . 5 ?
Al2 Al3 Sr2 159.87(19) 9 5 ?
Al2 Al3 Sr2 63.16(3) 5 5 ?
Al2 Al3 Sr2 63.16(3) . 5 ?
Sr2 Al3 Sr2 119.898(6) 9 5 ?
Sr2 Al3 Sr2 119.898(7) . 5 ?
Al1 Mn1 Al1 60.0 33_666 29_666 ?
Al1 Mn1 Al1 60.0 33_666 25_666 ?
Al1 Mn1 Al1 60.0 29_666 25_666 ?
Al1 Mn1 Al1 120.0 33_666 . ?
Al1 Mn1 Al1 120.0 29_666 . ?
Al1 Mn1 Al1 180.0 25_666 . ?
Al1 Mn1 Al1 180.0 33_666 9 ?
Al1 Mn1 Al1 120.0 29_666 9 ?
Al1 Mn1 Al1 120.0 25_666 9 ?
Al1 Mn1 Al1 60.0 . 9 ?
Al1 Mn1 Al1 120.0 33_666 5 ?
Al1 Mn1 Al1 180.0 29_666 5 ?
Al1 Mn1 Al1 120.0 25_666 5 ?
Al1 Mn1 Al1 60.0 . 5 ?
Al1 Mn1 Al1 60.0 9 5 ?
Al1 Mn1 Al1 90.0 33_666 34_565 ?
Al1 Mn1 Al1 120.0 29_666 34_565 ?
Al1 Mn1 Al1 60.0 25_666 34_565 ?
Al1 Mn1 Al1 120.0 . 34_565 ?
Al1 Mn1 Al1 90.0 9 34_565 ?
Al1 Mn1 Al1 60.0 5 34_565 ?
Al1 Mn1 Al1 120.0 33_666 6_566 ?
Al1 Mn1 Al1 90.0 29_666 6_566 ?
Al1 Mn1 Al1 60.0 25_666 6_566 ?
Al1 Mn1 Al1 120.0 . 6_566 ?
Al1 Mn1 Al1 60.0 9 6_566 ?
Al1 Mn1 Al1 90.0 5 6_566 ?
Al1 Mn1 Al1 60.0 34_565 6_566 ?
Al1 Mn1 Al1 60.0 33_666 30_655 ?
Al1 Mn1 Al1 90.0 29_666 30_655 ?
Al1 Mn1 Al1 120.0 25_666 30_655 ?
Al1 Mn1 Al1 60.0 . 30_655 ?
Al1 Mn1 Al1 120.0 9 30_655 ?
Al1 Mn1 Al1 90.0 5 30_655 ?
Al1 Mn1 Al1 120.0 34_565 30_655 ?
Al1 Mn1 Al1 180.0 6_566 30_655 ?
Al1 Mn1 Al1 60.0 33_666 2_665 ?
Al1 Mn1 Al1 120.0 29_666 2_665 ?
Al1 Mn1 Al1 90.0 25_666 2_665 ?
Al1 Mn1 Al1 90.0 . 2_665 ?
Al1 Mn1 Al1 120.0 9 2_665 ?
Al1 Mn1 Al1 60.0 5 2_665 ?
Al1 Mn1 Al1 60.0 34_565 2_665 ?
Al1 Mn1 Al1 120.0 6_566 2_665 ?
Al1 Mn1 Al1 60.0 30_655 2_665 ?
Al1 Mn1 Al1 120.0 33_666 26_556 ?
Al1 Mn1 Al1 60.0 29_666 26_556 ?
Al1 Mn1 Al1 90.0 25_666 26_556 ?
Al1 Mn1 Al1 90.0 . 26_556 ?
Al1 Mn1 Al1 60.0 9 26_556 ?
Al1 Mn1 Al1 120.0 5 26_556 ?
Al1 Mn1 Al1 120.0 34_565 26_556 ?
Al1 Mn1 Al1 60.0 6_566 26_556 ?
Al1 Mn1 Al1 120.0 30_655 26_556 ?
Al1 Mn1 Al1 180.00(6) 2_665 26_556 ?
Al1 Mn1 Al1 90.0 33_666 10_656 ?
Al1 Mn1 Al1 60.0 29_666 10_656 ?
Al1 Mn1 Al1 120.0 25_666 10_656 ?
Al1 Mn1 Al1 60.0 . 10_656 ?
Al1 Mn1 Al1 90.0 9 10_656 ?
Al1 Mn1 Al1 120.0 5 10_656 ?
Al1 Mn1 Al1 180.0 34_565 10_656 ?
Al1 Mn1 Al1 120.0 6_566 10_656 ?
Al1 Mn1 Al1 60.0 30_655 10_656 ?
Al1 Mn1 Al1 120.0 2_665 10_656 ?
Al1 Mn1 Al1 60.0 26_556 10_656 ?

loop_
_geom_bond_atom_site_label_1
_geom_bond_atom_site_label_2
_geom_bond_distance
_geom_bond_site_symmetry_2
_geom_bond_publ_flag
Au1 Al3 2.621(4) 25 ?
Au1 Al3 2.621(4) . ?
Au1 Al3 2.621(4) 28 ?
Au1 Al3 2.621(4) 2 ?
Au1 Al3 2.621(4) 26 ?
Au1 Al3 2.621(4) 3 ?
Au1 Al3 2.621(4) 27 ?
Au1 Al3 2.621(4) 4 ?
Au2 Al3 2.5204(18) 26 ?
Au2 Al3 2.5204(18) . ?
Au2 Al2 2.582(8) 27_565 ?
Au2 Al2 2.582(8) 3_655 ?
Au2 Au2 2.808(2) 3_655 ?
Au2 Au2 2.808(2) 27_565 ?
Au2 Al1 2.8120(14) 5 ?
Au2 Al1 2.8120(14) . ?
Au2 Al1 2.8120(14) 6_565 ?
Au2 Al1 2.8120(14) 26 ?
Au2 Sr2 3.2567(6) . ?
Au2 Sr2 3.2567(6) 5 ?
Al2 Al2 2.333(17) 27_565 ?
Al2 Al2 2.333(17) 3_655 ?
Al2 Au2 2.582(8) 27_565 ?
Al2 Au2 2.582(8) 3_655 ?
Al2 Al1 2.7611(16) 5 ?
Al2 Al1 2.7611(16) . ?
Al2 Al1 2.7611(16) 6_565 ?
Al2 Al1 2.7611(16) 26 ?
Al2 Al3 2.796(10) 26 ?
Al2 Al3 2.796(10) . ?
Al2 Sr2 3.383(5) 5 ?
Al2 Sr2 3.383(5) . ?
Sr2 Au2 3.2567(6) 35_655 ?
Sr2 Au2 3.2567(6) 11 ?
Sr2 Au2 3.2567(6) 27 ?
Sr2 Au2 3.2567(6) 3_655 ?
Sr2 Au2 3.2567(6) 33_655 ?
Sr2 Au2 3.2567(6) 25_655 ?
Sr2 Au2 3.2567(6) 9 ?
Sr2 Al1 3.350(3) . ?
Sr2 Al1 3.350(3) 25_655 ?
Sr2 Al1 3.350(3) 26 ?
Sr2 Al1 3.350(3) 2_655 ?
Al1 Al2 2.7611(16) 9 ?
Al1 Al2 2.7611(16) 35_655 ?
Al1 Al2 2.7611(16) 3_655 ?
Al1 Al1 2.791(3) 10_656 ?
Al1 Al1 2.791(3) 30_655 ?
Al1 Mn1 2.791(3) . ?
Al1 Al1 2.791(3) 9 ?
Al1 Al1 2.791(3) 5 ?
Al1 Au2 2.8120(14) 9 ?
Al1 Au2 2.8120(14) 3_655 ?
Al3 Au2 2.5204(18) 9 ?
Al3 Au2 2.5204(18) 5 ?
Al3 Al2 2.796(10) 9 ?
Al3 Al2 2.796(10) 5 ?
Al3 Sr2 3.5475(3) 9 ?
Al3 Sr2 3.5475(3) 5 ?
Mn1 Al1 2.791(3) 33_666 ?
Mn1 Al1 2.791(3) 29_666 ?
Mn1 Al1 2.791(3) 25_666 ?
Mn1 Al1 2.791(3) 9 ?
Mn1 Al1 2.791(3) 5 ?
Mn1 Al1 2.791(3) 34_565 ?
Mn1 Al1 2.791(3) 6_566 ?
Mn1 Al1 2.791(3) 30_655 ?
Mn1 Al1 2.791(3) 2_665 ?
Mn1 Al1 2.791(3) 26_556 ?
Mn1 Al1 2.791(3) 10_656 ?
